data_1507303
loop_
_publ_author_name
'Xu, Jianwei'
'Lai, Yee-Hing'
'Wang, Weiling'

_publ_section_title
;
 Variable ion selectivity in [N.3.3](1,3,5)crownophanes: the
 &quot;breathing&quot; process.
;
_journal_issue 16
_journal_name_full 'Organic letters'
_journal_page_first 2781
_journal_page_last 2784
_journal_paper_doi 10.1021/ol034424k
_journal_volume 5
_journal_year 2003
_chemical_formula_sum 'C28 H38 O4 S2'
_chemical_formula_weight 502.70
_chemical_name_systematic
; 
 ? 
;
_space_group_IT_number 2
_symmetry_cell_setting triclinic
_symmetry_space_group_name_Hall '-P 1'
_symmetry_space_group_name_H-M 'P -1'
_atom_sites_solution_hydrogens geom
_atom_sites_solution_primary direct
_atom_sites_solution_secondary difmap
_audit_creation_method SHELXL-97
_cell_angle_alpha 66.300(1)
_cell_angle_beta 86.481(1)
_cell_angle_gamma 87.683(1)
_cell_formula_units_Z 4
_cell_length_a 12.8069(3)
_cell_length_b 14.1250(4)
_cell_length_c 15.4890(4)
_cell_measurement_reflns_used 8192
_cell_measurement_temperature 293(2)
_cell_measurement_theta_max 25.0
_cell_measurement_theta_min 2.06
_cell_volume 2560.40(12)
_computing_cell_refinement 'Bruker AXS, SAINT'
_computing_data_collection 'Bruker AXS, SMART'
_computing_data_reduction 'Bruker AXS, SAINT'
_computing_molecular_graphics 'Bruker AXS, SHELXTL'
_computing_publication_material 'Bruker AXS, SHELXTL'
_computing_structure_refinement 'SHELXL-97 (Sheldrick, 1997)'
_computing_structure_solution 'SHELXS-97 (Sheldrick, 1990)'
_diffrn_ambient_temperature 293(2)
_diffrn_measured_fraction_theta_full 0.945
_diffrn_measured_fraction_theta_max 0.945
_diffrn_measurement_method '\w scans'
_diffrn_radiation_monochromator graphite
_diffrn_radiation_source 'fine-focus sealed tube'
_diffrn_radiation_type MoK\a
_diffrn_radiation_wavelength 0.71073
_diffrn_reflns_av_R_equivalents 0.0202
_diffrn_reflns_av_sigmaI/netI 0.0394
_diffrn_reflns_limit_h_max 15
_diffrn_reflns_limit_h_min -14
_diffrn_reflns_limit_k_max 14
_diffrn_reflns_limit_k_min -16
_diffrn_reflns_limit_l_max 17
_diffrn_reflns_limit_l_min -18
_diffrn_reflns_number 12781
_diffrn_reflns_theta_full 25.00
_diffrn_reflns_theta_max 25.00
_diffrn_reflns_theta_min 1.59
_exptl_absorpt_coefficient_mu 0.241
_exptl_absorpt_correction_T_max 0.9475
_exptl_absorpt_correction_T_min 0.7619
_exptl_absorpt_correction_type 'sadabs (Sheldrick, 1996)'
_exptl_crystal_colour colorless
_exptl_crystal_density_diffrn 1.304
_exptl_crystal_density_meas ?
_exptl_crystal_density_method 'not measured'
_exptl_crystal_description 'rectangular shape, cut'
_exptl_crystal_F_000 1080
_exptl_crystal_size_max 0.4
_exptl_crystal_size_mid 0.3
_exptl_crystal_size_min 0.3
_refine_diff_density_max 0.372
_refine_diff_density_min -0.302
_refine_diff_density_rms 0.046
_refine_ls_extinction_coef 0.0051(7)
_refine_ls_extinction_expression Fc^*^=kFc[1+0.001xFc^2^\l^3^/sin(2\q)]^-1/4^
_refine_ls_extinction_method SHELXL
_refine_ls_goodness_of_fit_ref 1.043
_refine_ls_hydrogen_treatment mixed
_refine_ls_matrix_type full
_refine_ls_number_parameters 657
_refine_ls_number_reflns 8541
_refine_ls_number_restraints 65
_refine_ls_restrained_S_all 1.052
_refine_ls_R_factor_all 0.0916
_refine_ls_R_factor_gt 0.0652
_refine_ls_shift/su_max 0.001
_refine_ls_shift/su_mean 0.000
_refine_ls_structure_factor_coef Fsqd
_refine_ls_weighting_details 'calc w=1/[\s^2^(Fo^2^)+(0.0639P)^2^+2.3240P] where P=(Fo^2^+2Fc^2^)/3'
_refine_ls_weighting_scheme calc
_refine_ls_wR_factor_gt 0.1508
_refine_ls_wR_factor_ref 0.1683
_reflns_number_gt 6313
_reflns_number_total 8541
_reflns_threshold_expression >2sigma(I)
_cod_data_source_file ol034424ksi20030311_021758.cif
_cod_data_source_block 99226
_cod_depositor_comments
;
The following automatic conversions were performed:

'_exptl_crystal_density_meas' value 'not measured' was changed to '?'
- the value is perceived as not measured.

Automatic conversion script
Id: cif_fix_values 3008 2015-01-20 13:52:24Z robertas 
;
_cod_original_cell_volume 2560.4(1)
_cod_original_sg_symbol_H-M P-1
_cod_database_code 1507303

loop_
_symmetry_equiv_pos_as_xyz
'x, y, z'
'-x, -y, -z'

loop_
_atom_site_label
_atom_site_type_symbol
_atom_site_fract_x
_atom_site_fract_y
_atom_site_fract_z
_atom_site_U_iso_or_equiv
_atom_site_adp_type
_atom_site_occupancy
_atom_site_symmetry_multiplicity
_atom_site_calc_flag
_atom_site_refinement_flags
_atom_site_disorder_assembly
_atom_site_disorder_group
S1 S 0.66290(7) 0.47419(6) 0.02883(7) 0.0578(3) Uani 1 1 d . . .
S2 S 0.66782(8) 0.99608(7) -0.05359(8) 0.0650(3) Uani 1 1 d . . .
O1 O 0.98199(17) 0.75890(19) -0.12119(15) 0.0582(6) Uani 1 1 d . . .
O2 O 1.1816(2) 0.84710(19) -0.1539(2) 0.0814(8) Uani 1 1 d . . .
O3 O 1.1643(2) 0.7007(2) 0.0512(2) 0.0793(8) Uani 1 1 d . . .
O4 O 0.91080(17) 0.67278(19) 0.17561(15) 0.0563(6) Uani 1 1 d . . .
C1 C 0.8204(3) 0.8526(2) -0.1406(2) 0.0501(8) Uani 1 1 d . . .
C2 C 0.8819(3) 0.9488(3) -0.1601(3) 0.0734(11) Uani 1 1 d . . .
H2A H 0.8584 1.0039 -0.2163 0.110 Uiso 1 1 calc R . .
H2B H 0.9550 0.9350 -0.1686 0.110 Uiso 1 1 calc R . .
H2C H 0.8714 0.9687 -0.1077 0.110 Uiso 1 1 calc R . .
C3 C 0.7109(3) 0.8523(2) -0.1370(2) 0.0484(8) Uani 1 1 d . . .
C4 C 0.6593(2) 0.7629(3) -0.1263(2) 0.0479(8) Uani 1 1 d . . .
C5 C 0.5422(3) 0.7650(3) -0.1378(3) 0.0735(11) Uani 1 1 d . . .
H5A H 0.5107 0.7078 -0.0863 0.110 Uiso 1 1 calc R . .
H5B H 0.5295 0.7598 -0.1962 0.110 Uiso 1 1 calc R . .
H5C H 0.5123 0.8286 -0.1383 0.110 Uiso 1 1 calc R . .
C6 C 0.7158(3) 0.6716(3) -0.1103(2) 0.0492(8) Uani 1 1 d . . .
C7 C 0.8247(3) 0.6701(2) -0.1114(2) 0.0493(8) Uani 1 1 d . . .
C8 C 0.8890(3) 0.5746(3) -0.0978(3) 0.0765(12) Uani 1 1 d . . .
H8A H 0.9575 0.5819 -0.0797 0.115 Uiso 1 1 calc R . .
H8B H 0.8947 0.5648 -0.1558 0.115 Uiso 1 1 calc R . .
H8C H 0.8559 0.5158 -0.0493 0.115 Uiso 1 1 calc R . .
C9 C 0.8745(2) 0.7615(3) -0.1278(2) 0.0470(8) Uani 1 1 d . . .
C10 C 1.0448(3) 0.7755(3) -0.2038(2) 0.0623(9) Uani 1 1 d . . .
H10A H 1.0319 0.8443 -0.2514 0.075 Uiso 1 1 calc R . .
H10B H 1.0293 0.7253 -0.2291 0.075 Uiso 1 1 calc R . .
C11 C 1.1556(3) 0.7639(3) -0.1768(3) 0.0676(10) Uani 1 1 d . . .
H11A H 1.1652 0.6990 -0.1229 0.081 Uiso 1 1 calc R . .
H11B H 1.2013 0.7630 -0.2288 0.081 Uiso 1 1 calc R . .
C12 C 1.2525(3) 0.8239(3) -0.0823(3) 0.0741(12) Uani 1 1 d . . .
H12A H 1.2989 0.8818 -0.0981 0.089 Uiso 1 1 calc R . .
H12B H 1.2949 0.7641 -0.0788 0.089 Uiso 1 1 calc R . .
C13 C 1.1981(4) 0.8020(3) 0.0125(4) 0.0884(14) Uani 1 1 d . . .
H13A H 1.2458 0.8124 0.0540 0.106 Uiso 1 1 calc R . .
H13B H 1.1387 0.8490 0.0054 0.106 Uiso 1 1 calc R . .
C14 C 1.0904(3) 0.6804(4) 0.1279(3) 0.0872(13) Uani 1 1 d . . .
H14A H 1.0999 0.7282 0.1574 0.105 Uiso 1 1 calc R . .
H14B H 1.1016 0.6107 0.1746 0.105 Uiso 1 1 calc R . .
C15 C 0.9845(3) 0.6910(4) 0.0965(3) 0.0696(11) Uani 1 1 d . . .
H15A H 0.9735 0.7600 0.0486 0.084 Uiso 1 1 calc R . .
H15B H 0.9739 0.6417 0.0689 0.084 Uiso 1 1 calc R . .
C16 C 0.8082(2) 0.6862(3) 0.1473(2) 0.0468(7) Uani 1 1 d . . .
C17 C 0.7619(3) 0.7842(2) 0.1193(2) 0.0500(8) Uani 1 1 d . . .
C18 C 0.8226(3) 0.8709(3) 0.1226(3) 0.0666(10) Uani 1 1 d . . .
H18A H 0.7809 0.9055 0.1550 0.100 Uiso 1 1 calc R . .
H18B H 0.8403 0.9190 0.0594 0.100 Uiso 1 1 calc R . .
H18C H 0.8854 0.8438 0.1553 0.100 Uiso 1 1 calc R . .
C19 C 0.6586(3) 0.7960(2) 0.0922(2) 0.0486(8) Uani 1 1 d . . .
C20 C 0.6027(2) 0.7111(2) 0.0966(2) 0.0476(8) Uani 1 1 d . . .
C21 C 0.4854(3) 0.7203(3) 0.0853(3) 0.0654(10) Uani 1 1 d . . .
H21A H 0.4653 0.6760 0.0559 0.098 Uiso 1 1 calc R . .
H21B H 0.4669 0.7906 0.0466 0.098 Uiso 1 1 calc R . .
H21C H 0.4497 0.7002 0.1462 0.098 Uiso 1 1 calc R . .
C22 C 0.6543(2) 0.6158(2) 0.1179(2) 0.0472(7) Uani 1 1 d . . .
C23 C 0.7567(3) 0.6017(2) 0.1472(2) 0.0472(8) Uani 1 1 d . . .
C24 C 0.8130(3) 0.4985(3) 0.1815(3) 0.0663(10) Uani 1 1 d . . .
H24A H 0.8635 0.4961 0.2257 0.100 Uiso 1 1 calc R . .
H24B H 0.8481 0.4891 0.1288 0.100 Uiso 1 1 calc R . .
H24C H 0.7634 0.4444 0.2117 0.100 Uiso 1 1 calc R . .
C25 C 0.6099(3) 0.9029(3) 0.0562(3) 0.0639(10) Uani 1 1 d . . .
H25A H 0.6138 0.9300 0.1044 0.077 Uiso 1 1 calc R . .
H25B H 0.5364 0.8972 0.0475 0.077 Uiso 1 1 calc R . .
C26 C 0.6512(3) 0.9489(3) -0.1449(3) 0.0645(10) Uani 1 1 d . . .
H26A H 0.5773 0.9367 -0.1457 0.077 Uiso 1 1 calc R . .
H26B H 0.6711 1.0035 -0.2053 0.077 Uiso 1 1 calc R . .
C27 C 0.6000(3) 0.5283(3) 0.1071(3) 0.0579(9) Uani 1 1 d . . .
H27A H 0.5307 0.5528 0.0851 0.069 Uiso 1 1 calc R . .
H27B H 0.5908 0.4728 0.1692 0.069 Uiso 1 1 calc R . .
C28 C 0.6605(3) 0.5728(3) -0.0904(2) 0.0642(10) Uani 1 1 d . . .
H28A H 0.6910 0.5431 -0.1330 0.077 Uiso 1 1 calc R . .
H28B H 0.5880 0.5898 -0.1057 0.077 Uiso 1 1 calc R . .
S3 S 0.16943(9) 0.52505(8) 0.46934(7) 0.0697(3) Uani 1 1 d . A .
S4 S 0.0935(18) 0.0440(18) 0.5602(12) 0.115(8) Uani 0.30 1 d P . .
S4A S 0.1668(4) 0.0082(3) 0.5562(4) 0.0722(12) Uani 0.30 1 d P A 1
S4B S 0.0736(11) 0.0540(11) 0.5597(7) 0.0666(16) Uani 0.40 1 d P A 1
C29 C 0.2926(3) 0.2086(3) 0.3826(2) 0.0632(10) Uani 1 1 d . A .
C30 C 0.3554(4) 0.1163(3) 0.3824(3) 0.0938(15) Uani 1 1 d . . .
H30A H 0.3565 0.0640 0.4456 0.141 Uiso 1 1 calc R . .
H30B H 0.4257 0.1367 0.3591 0.141 Uiso 1 1 calc R . .
H30C H 0.3242 0.0892 0.3425 0.141 Uiso 1 1 calc R . .
C31 C 0.1868(3) 0.2039(3) 0.4074(2) 0.0633(10) Uani 1 1 d . . .
C32 C 0.1298(3) 0.2933(3) 0.4007(2) 0.0601(9) Uani 1 1 d . A .
C33 C 0.0114(3) 0.2926(4) 0.4108(3) 0.0899(14) Uani 1 1 d . . .
H33A H -0.0116 0.3170 0.4585 0.135 Uiso 1 1 calc R A .
H33B H -0.0125 0.2235 0.4285 0.135 Uiso 1 1 calc R . .
H33C H -0.0168 0.3370 0.3517 0.135 Uiso 1 1 calc R . .
C34 C 0.1822(3) 0.3850(3) 0.3791(2) 0.0564(9) Uani 1 1 d . . .
C35 C 0.2886(3) 0.3913(3) 0.3519(2) 0.0573(9) Uani 1 1 d . A .
C36 C 0.3467(4) 0.4916(3) 0.3178(3) 0.0848(13) Uani 1 1 d . . .
H36A H 0.3020 0.5474 0.2805 0.127 Uiso 1 1 calc R A .
H36B H 0.4078 0.4877 0.2801 0.127 Uiso 1 1 calc R . .
H36C H 0.3673 0.5035 0.3711 0.127 Uiso 1 1 calc R . .
C37 C 0.3407(3) 0.3035(3) 0.3534(2) 0.0571(9) Uani 1 1 d D . .
O5 O 0.4467(2) 0.3105(2) 0.32518(17) 0.0765(8) Uani 1 1 d D A 2
C38 C 0.5138(7) 0.2656(11) 0.4036(9) 0.0987(15) Uiso 0.50 1 d PD A 2
H38A H 0.4829 0.2029 0.4502 0.118 Uiso 1 1 calc R A 2
H38B H 0.5210 0.3137 0.4331 0.118 Uiso 1 1 calc R A 2
C39 C 0.6164(6) 0.2415(8) 0.3707(7) 0.0987(15) Uiso 0.50 1 d PD A 2
H39A H 0.6081 0.2003 0.3345 0.118 Uiso 1 1 calc R A 2
H39B H 0.6502 0.3052 0.3295 0.118 Uiso 1 1 calc R A 2
O6 O 0.6810(5) 0.1862(5) 0.4478(5) 0.0987(15) Uiso 0.50 1 d PD A 2
C40 C 0.7276(10) 0.2488(8) 0.4838(6) 0.0987(15) Uiso 0.50 1 d PD A 2
H40A H 0.6767 0.2986 0.4903 0.118 Uiso 1 1 calc R A 2
H40B H 0.7843 0.2865 0.4408 0.118 Uiso 1 1 calc R A 2
C41 C 0.7688(3) 0.1835(3) 0.5774(3) 0.0788(12) Uani 1 1 d D A 2
H41A H 0.8031 0.1224 0.5745 0.095 Uiso 1 1 calc R A 2
H41B H 0.8203 0.2219 0.5930 0.095 Uiso 1 1 calc R A 2
O7 O 0.6878(2) 0.1536(2) 0.6485(2) 0.0798(8) Uani 1 1 d D A 2
C42 C 0.6489(3) 0.2314(3) 0.6767(3) 0.0725(11) Uani 1 1 d D . .
H42A H 0.6613 0.2987 0.6260 0.087 Uiso 1 1 calc R A 2
H42B H 0.6850 0.2280 0.7312 0.087 Uiso 1 1 calc R A 2
C43 C 0.5349(3) 0.2182(3) 0.7010(3) 0.0696(11) Uani 1 1 d . A .
H43A H 0.5206 0.1476 0.7445 0.083 Uiso 1 1 calc R . .
H43B H 0.5096 0.2644 0.7303 0.083 Uiso 1 1 calc R . .
O8 O 0.48515(18) 0.2419(2) 0.61519(16) 0.0637(7) Uani 1 1 d . . .
C44 C 0.3771(3) 0.2383(3) 0.6214(2) 0.0491(8) Uani 1 1 d . A .
C45 C 0.3292(3) 0.1481(3) 0.6319(2) 0.0583(9) Uani 1 1 d . . .
C46 C 0.3975(4) 0.0533(3) 0.6445(3) 0.0939(15) Uani 1 1 d . A .
H46A H 0.3751 0.0217 0.6044 0.141 Uiso 1 1 calc R . .
H46B H 0.3915 0.0047 0.7091 0.141 Uiso 1 1 calc R . .
H46C H 0.4691 0.0736 0.6279 0.141 Uiso 1 1 calc R . .
C47 C 0.2206(3) 0.1476(3) 0.6332(2) 0.0608(10) Uani 1 1 d . A .
C48 C 0.1618(3) 0.2349(3) 0.6275(2) 0.0563(9) Uani 1 1 d . . .
C49 C 0.0449(3) 0.2288(4) 0.6494(3) 0.0876(14) Uani 1 1 d . A .
H49A H 0.0264 0.2628 0.6910 0.131 Uiso 1 1 calc R . .
H49B H 0.0251 0.1576 0.6794 0.131 Uiso 1 1 calc R . .
H49C H 0.0091 0.2621 0.5919 0.131 Uiso 1 1 calc R . .
C50 C 0.2133(3) 0.3269(3) 0.6082(2) 0.0507(8) Uani 1 1 d . A .
C51 C 0.3214(3) 0.3284(3) 0.6079(2) 0.0498(8) Uani 1 1 d . . .
C52 C 0.3789(3) 0.4230(3) 0.5970(3) 0.0725(11) Uani 1 1 d . A .
H52A H 0.3518 0.4818 0.5458 0.109 Uiso 1 1 calc R . .
H52B H 0.4520 0.4138 0.5840 0.109 Uiso 1 1 calc R . .
H52C H 0.3699 0.4340 0.6543 0.109 Uiso 1 1 calc R . .
C53 C 0.1665(4) 0.0499(3) 0.6436(3) 0.0991(17) Uani 1 1 d . A 2
H53A H 0.1222 0.0294 0.7010 0.119 Uiso 1 1 calc R A 2
H53B H 0.2206 -0.0032 0.6549 0.119 Uiso 1 1 calc R A 2
C54 C 0.1340(4) 0.1007(4) 0.4440(3) 0.0916(14) Uani 1 1 d . A 2
H54A H 0.1818 0.0525 0.4309 0.110 Uiso 1 1 calc R A 2
H54B H 0.0733 0.1086 0.4070 0.110 Uiso 1 1 calc R A 2
C55 C 0.1503(3) 0.4250(3) 0.5870(3) 0.0696(11) Uani 1 1 d . . .
H55A H 0.1665 0.4533 0.6321 0.084 Uiso 1 1 calc R A .
H55B H 0.0768 0.4075 0.5974 0.084 Uiso 1 1 calc R . .
C56 C 0.1242(4) 0.4754(3) 0.3865(3) 0.0787(12) Uani 1 1 d . A .
H56A H 0.0515 0.4564 0.4038 0.094 Uiso 1 1 calc R . .
H56B H 0.1261 0.5314 0.3243 0.094 Uiso 1 1 calc R . .
C38A C 0.5113(5) 0.3097(8) 0.3993(6) 0.076(3) Uani 0.50 1 d PD B 3
C39A C 0.6212(6) 0.3193(9) 0.3710(6) 0.100(3) Uani 0.50 1 d PD B 3
O6A O 0.6870(4) 0.2976(5) 0.4442(4) 0.0841(17) Uani 0.50 1 d PD B 3
C40A C 0.7309(7) 0.1939(7) 0.4859(6) 0.085(3) Uani 0.50 1 d PD B 3

loop_
_atom_site_aniso_label
_atom_site_aniso_U_11
_atom_site_aniso_U_22
_atom_site_aniso_U_33
_atom_site_aniso_U_23
_atom_site_aniso_U_13
_atom_site_aniso_U_12
S1 0.0667(6) 0.0410(5) 0.0645(6) -0.0196(4) 0.0013(4) -0.0101(4)
S2 0.0658(6) 0.0394(5) 0.0851(7) -0.0206(5) -0.0024(5) 0.0044(4)
O1 0.0452(13) 0.0832(17) 0.0428(13) -0.0220(12) 0.0024(10) -0.0059(11)
O2 0.0756(18) 0.0481(15) 0.104(2) -0.0111(15) -0.0202(17) -0.0064(13)
O3 0.0726(18) 0.0783(19) 0.087(2) -0.0340(16) 0.0059(15) -0.0124(15)
O4 0.0522(14) 0.0724(16) 0.0440(13) -0.0226(11) -0.0087(10) 0.0027(11)
C1 0.054(2) 0.0460(18) 0.0440(18) -0.0114(14) 0.0013(15) -0.0123(15)
C2 0.067(2) 0.056(2) 0.093(3) -0.026(2) 0.011(2) -0.0189(19)
C3 0.055(2) 0.0429(18) 0.0383(17) -0.0062(14) -0.0050(14) 0.0005(15)
C4 0.0465(18) 0.054(2) 0.0356(16) -0.0104(14) 0.0007(14) -0.0069(15)
C5 0.056(2) 0.094(3) 0.061(2) -0.020(2) -0.0014(18) -0.012(2)
C6 0.058(2) 0.0507(19) 0.0398(17) -0.0180(15) -0.0022(15) -0.0112(15)
C7 0.058(2) 0.0498(19) 0.0392(17) -0.0173(15) 0.0015(15) -0.0037(15)
C8 0.080(3) 0.058(2) 0.090(3) -0.031(2) 0.013(2) 0.002(2)
C9 0.0471(19) 0.054(2) 0.0373(17) -0.0160(14) 0.0016(14) -0.0052(15)
C10 0.064(2) 0.067(2) 0.052(2) -0.0216(18) 0.0105(17) -0.0095(18)
C11 0.060(2) 0.064(2) 0.076(3) -0.029(2) 0.0135(19) -0.0016(18)
C12 0.049(2) 0.063(2) 0.098(3) -0.018(2) -0.002(2) -0.0147(18)
C13 0.087(3) 0.072(3) 0.107(4) -0.034(3) -0.011(3) -0.019(2)
C14 0.076(3) 0.119(4) 0.069(3) -0.040(3) 0.000(2) -0.015(3)
C15 0.054(2) 0.101(3) 0.063(2) -0.041(2) -0.0052(18) 0.000(2)
C16 0.0468(18) 0.057(2) 0.0358(16) -0.0177(14) -0.0019(14) 0.0018(15)
C17 0.060(2) 0.0489(19) 0.0426(18) -0.0204(15) -0.0004(15) -0.0029(16)
C18 0.077(3) 0.060(2) 0.071(2) -0.033(2) -0.016(2) -0.0006(19)
C19 0.053(2) 0.0496(19) 0.0442(18) -0.0206(15) 0.0030(15) 0.0048(15)
C20 0.0493(19) 0.0523(19) 0.0371(17) -0.0146(14) 0.0038(14) -0.0003(15)
C21 0.053(2) 0.081(3) 0.064(2) -0.032(2) -0.0002(18) 0.0027(18)
C22 0.0467(18) 0.0502(19) 0.0395(17) -0.0134(14) 0.0064(14) -0.0052(14)
C23 0.054(2) 0.0458(18) 0.0366(16) -0.0114(14) 0.0022(14) 0.0004(15)
C24 0.068(2) 0.055(2) 0.069(2) -0.0173(19) -0.0121(19) 0.0090(18)
C25 0.060(2) 0.057(2) 0.076(3) -0.0295(19) 0.0052(19) 0.0071(17)
C26 0.068(2) 0.047(2) 0.064(2) -0.0069(17) -0.0124(19) 0.0051(17)
C27 0.057(2) 0.050(2) 0.061(2) -0.0173(17) 0.0072(17) -0.0116(16)
C28 0.078(3) 0.059(2) 0.057(2) -0.0220(18) -0.0076(19) -0.0189(19)
S3 0.0890(7) 0.0549(6) 0.0641(6) -0.0231(5) -0.0091(5) 0.0129(5)
S4 0.139(17) 0.082(9) 0.103(8) -0.008(6) -0.023(8) -0.061(10)
S4A 0.090(4) 0.043(2) 0.081(3) -0.0231(19) 0.008(3) -0.011(2)
S4B 0.067(3) 0.076(4) 0.054(3) -0.020(3) -0.005(2) -0.038(2)
C29 0.090(3) 0.058(2) 0.0422(19) -0.0208(17) 0.0006(19) -0.001(2)
C30 0.133(4) 0.070(3) 0.072(3) -0.027(2) 0.021(3) 0.008(3)
C31 0.083(3) 0.066(2) 0.045(2) -0.0235(18) -0.0029(18) -0.019(2)
C32 0.062(2) 0.079(3) 0.0384(18) -0.0224(18) -0.0041(16) -0.011(2)
C33 0.071(3) 0.134(4) 0.069(3) -0.043(3) -0.012(2) -0.012(3)
C34 0.068(2) 0.060(2) 0.0391(18) -0.0168(16) -0.0114(16) 0.0060(18)
C35 0.077(3) 0.056(2) 0.0372(18) -0.0164(16) -0.0017(17) -0.0109(18)
C36 0.108(4) 0.070(3) 0.074(3) -0.028(2) 0.022(2) -0.029(2)
C37 0.066(2) 0.068(2) 0.0357(17) -0.0191(16) 0.0052(16) -0.0077(18)
O5 0.0710(18) 0.102(2) 0.0495(15) -0.0244(14) 0.0112(13) -0.0024(15)
C41 0.049(2) 0.074(3) 0.103(3) -0.024(2) -0.002(2) -0.0007(19)
O7 0.0641(17) 0.0528(15) 0.097(2) -0.0063(14) 0.0131(15) 0.0013(13)
C42 0.060(2) 0.077(3) 0.076(3) -0.025(2) -0.007(2) -0.002(2)
C43 0.058(2) 0.088(3) 0.057(2) -0.023(2) -0.0093(18) 0.006(2)
O8 0.0484(14) 0.0906(19) 0.0462(13) -0.0214(13) -0.0036(11) 0.0034(12)
C44 0.051(2) 0.055(2) 0.0369(17) -0.0131(15) -0.0036(14) 0.0001(15)
C45 0.077(3) 0.051(2) 0.0424(19) -0.0132(16) -0.0111(17) 0.0049(18)
C46 0.126(4) 0.060(3) 0.095(3) -0.030(2) -0.030(3) 0.027(3)
C47 0.082(3) 0.051(2) 0.0398(18) -0.0052(15) -0.0082(17) -0.0217(19)
C48 0.057(2) 0.068(2) 0.0376(18) -0.0142(16) -0.0030(15) -0.0104(18)
C49 0.061(3) 0.134(4) 0.071(3) -0.043(3) 0.000(2) -0.022(3)
C50 0.057(2) 0.056(2) 0.0382(17) -0.0182(15) -0.0031(15) 0.0040(16)
C51 0.055(2) 0.0519(19) 0.0412(17) -0.0166(15) -0.0042(15) -0.0065(15)
C52 0.078(3) 0.064(2) 0.078(3) -0.030(2) -0.012(2) -0.011(2)
C53 0.131(4) 0.068(3) 0.080(3) -0.004(2) -0.027(3) -0.040(3)
C54 0.117(4) 0.081(3) 0.084(3) -0.037(3) -0.003(3) -0.034(3)
C55 0.076(3) 0.077(3) 0.054(2) -0.025(2) -0.0004(19) 0.015(2)
C56 0.090(3) 0.081(3) 0.063(2) -0.026(2) -0.022(2) 0.021(2)
C38A 0.050(4) 0.119(9) 0.065(5) -0.044(6) 0.003(4) -0.002(5)
C39A 0.073(6) 0.163(11) 0.064(6) -0.049(6) 0.007(5) -0.004(6)
O6A 0.073(4) 0.088(4) 0.069(4) -0.008(3) -0.005(3) 0.000(3)
C40A 0.078(6) 0.089(7) 0.106(8) -0.055(6) -0.022(5) -0.002(5)

loop_
_atom_type_symbol
_atom_type_description
_atom_type_scat_dispersion_real
_atom_type_scat_dispersion_imag
_atom_type_scat_source
C C 0.0033 0.0016 'International Tables Vol C Tables 4.2.6.8 and 6.1.1.4'
H H 0.0000 0.0000 'International Tables Vol C Tables 4.2.6.8 and 6.1.1.4'
O O 0.0106 0.0060 'International Tables Vol C Tables 4.2.6.8 and 6.1.1.4'
S S 0.1246 0.1234 'International Tables Vol C Tables 4.2.6.8 and 6.1.1.4'

loop_
_geom_angle_atom_site_label_1
_geom_angle_atom_site_label_2
_geom_angle_atom_site_label_3
_geom_angle
C27 S1 C28 107.66(18)
C26 S2 C25 107.73(18)
C9 O1 C10 117.7(3)
C12 O2 C11 116.0(3)
C13 O3 C14 113.3(4)
C16 O4 C15 111.2(2)
C9 C1 C3 118.6(3)
C9 C1 C2 118.7(3)
C3 C1 C2 122.7(3)
C4 C3 C1 119.7(3)
C4 C3 C26 121.2(3)
C1 C3 C26 119.1(3)
C6 C4 C3 120.1(3)
C6 C4 C5 118.9(3)
C3 C4 C5 120.9(3)
C4 C6 C7 120.5(3)
C4 C6 C28 120.6(3)
C7 C6 C28 118.8(3)
C9 C7 C6 118.1(3)
C9 C7 C8 119.4(3)
C6 C7 C8 122.4(3)
C1 C9 O1 118.5(3)
C1 C9 C7 122.6(3)
O1 C9 C7 118.5(3)
O1 C10 C11 106.9(3)
O2 C11 C10 109.6(3)
O2 C12 C13 112.2(3)
O3 C13 C12 109.2(4)
O3 C14 C15 110.8(3)
O4 C15 C14 109.6(3)
C23 C16 C17 122.8(3)
C23 C16 O4 118.6(3)
C17 C16 O4 118.6(3)
C16 C17 C19 117.8(3)
C16 C17 C18 119.3(3)
C19 C17 C18 122.8(3)
C17 C19 C20 120.8(3)
C17 C19 C25 118.3(3)
C20 C19 C25 120.9(3)
C19 C20 C22 119.5(3)
C19 C20 C21 120.2(3)
C22 C20 C21 120.2(3)
C23 C22 C20 120.2(3)
C23 C22 C27 119.7(3)
C20 C22 C27 120.0(3)
C16 C23 C22 118.4(3)
C16 C23 C24 118.4(3)
C22 C23 C24 123.2(3)
C19 C25 S2 116.0(2)
C3 C26 S2 117.1(2)
C22 C27 S1 117.5(2)
C6 C28 S1 117.2(2)
C55 S3 C56 107.5(2)
S4A S4 C53 72.0(11)
S4A S4 C54 75.4(11)
C53 S4 C54 120.5(11)
S4 S4A S4B 1.0(13)
C31 C29 C37 118.0(4)
C31 C29 C30 122.5(4)
C37 C29 C30 119.4(4)
C29 C31 C32 120.6(3)
C29 C31 C54 119.0(4)
C32 C31 C54 120.4(4)
C34 C32 C31 119.6(3)
C34 C32 C33 119.6(4)
C31 C32 C33 120.7(4)
C32 C34 C35 119.9(3)
C32 C34 C56 119.5(4)
C35 C34 C56 120.6(4)
C37 C35 C34 118.5(3)
C37 C35 C36 119.3(4)
C34 C35 C36 122.2(4)
C35 C37 C29 122.8(3)
C35 C37 O5 118.3(3)
C29 C37 O5 118.8(3)
C37 O5 C38 112.8(5)
O5 C38 C39 109.9(9)
O6 C39 C38 111.4(8)
C40 O6 C39 113.8(7)
O6 C40 C41 109.3(8)
O7 C41 C40 111.2(6)
C42 O7 C41 115.3(3)
O7 C42 C43 109.9(3)
O8 C43 C42 106.8(3)
C44 O8 C43 116.3(3)
C51 C44 C45 122.4(3)
C51 C44 O8 118.1(3)
C45 C44 O8 119.3(3)
C44 C45 C47 118.4(3)
C44 C45 C46 118.5(4)
C47 C45 C46 123.1(4)
C45 C47 C48 120.5(3)
C45 C47 C53 119.2(4)
C48 C47 C53 120.2(4)
C47 C48 C50 119.0(3)
C47 C48 C49 120.9(4)
C50 C48 C49 119.9(4)
C51 C50 C48 120.6(3)
C51 C50 C55 120.1(3)
C48 C50 C55 119.3(3)
C44 C51 C50 118.5(3)
C44 C51 C52 119.2(3)
C50 C51 C52 122.2(3)
C47 C53 S4 122.7(8)
C31 C54 S4 119.4(7)
C50 C55 S3 116.4(3)
C34 C56 S3 117.6(3)
O6A C39A C38A 114.5(7)
C39A O6A C40A 117.6(7)

loop_
_geom_bond_atom_site_label_1
_geom_bond_atom_site_label_2
_geom_bond_distance
S1 C27 1.811(4)
S1 C28 1.813(4)
S2 C26 1.815(4)
S2 C25 1.816(4)
O1 C9 1.384(4)
O1 C10 1.409(4)
O2 C12 1.404(5)
O2 C11 1.414(5)
O3 C13 1.386(5)
O3 C14 1.414(5)
O4 C16 1.393(4)
O4 C15 1.443(4)
C1 C9 1.383(5)
C1 C3 1.400(4)
C1 C2 1.513(4)
C3 C4 1.395(4)
C3 C26 1.502(5)
C4 C6 1.392(5)
C4 C5 1.519(5)
C6 C7 1.393(5)
C6 C28 1.501(4)
C7 C9 1.386(4)
C7 C8 1.499(5)
C10 C11 1.488(5)
C12 C13 1.505(6)
C14 C15 1.450(5)
C16 C23 1.387(4)
C16 C17 1.392(4)
C17 C19 1.396(5)
C17 C18 1.495(5)
C19 C20 1.398(5)
C19 C25 1.507(5)
C20 C22 1.398(4)
C20 C21 1.517(5)
C22 C23 1.395(4)
C22 C27 1.513(5)
C23 C24 1.505(4)
S3 C55 1.812(4)
S3 C56 1.822(4)
S4 S4A 1.06(2)
S4 C53 1.672(18)
S4 C54 1.705(18)
S4A S4B 1.344(18)
C29 C31 1.382(5)
C29 C37 1.388(5)
C29 C30 1.506(6)
C31 C32 1.402(5)
C31 C54 1.508(5)
C32 C34 1.390(5)
C32 C33 1.516(5)
C34 C35 1.397(5)
C34 C56 1.492(5)
C35 C37 1.377(5)
C35 C36 1.508(5)
C37 O5 1.396(4)
O5 C38 1.442(9)
C38 C39 1.456(11)
C39 O6 1.429(8)
O6 C40 1.389(10)
C40 C41 1.487(9)
C41 O7 1.409(4)
O7 C42 1.402(5)
C42 C43 1.485(5)
C43 O8 1.418(4)
O8 C44 1.383(4)
C44 C51 1.380(5)
C44 C45 1.382(5)
C45 C47 1.390(5)
C45 C46 1.521(5)
C47 C48 1.394(5)
C47 C53 1.514(5)
C48 C50 1.395(5)
C48 C49 1.512(5)
C50 C51 1.385(5)
C50 C55 1.501(5)
C51 C52 1.497(5)
C38A C39A 1.444(9)
C39A O6A 1.380(8)
O6A C40A 1.447(9)
